data_2202128
loop_
_publ_author_name
'Li, Xing'
'Cao, Rong'
'Bi, Wenhua'
'Sun, Daofeng'
'Hong, Maochun'

_publ_section_title
;
 Orotato(1,10-phenanthroline)copper(II)
;
_journal_issue 5
_journal_name_full 'Acta Crystallographica Section E'
_journal_page_first m228
_journal_page_last m229
_journal_paper_doi 10.1107/S1600536803007451
_journal_volume 59
_journal_year 2003
_chemical_formula_iupac '[Cu (C5 H2 N2 O4) (C12 H8 N2)]'
_chemical_formula_moiety 'C17 H10 Cu N4 O4'
_chemical_formula_sum 'C17 H10 Cu N4 O4'
_chemical_formula_weight 397.83
_chemical_name_systematic
;
Orotato(1,10-phenanthroline)copper(II)
;
_space_group_IT_number 14
_symmetry_cell_setting monoclinic
_symmetry_space_group_name_Hall '-P 2yn'
_symmetry_space_group_name_H-M 'P 1 21/n 1'
_atom_sites_solution_hydrogens geom
_atom_sites_solution_primary direct
_atom_sites_solution_secondary difmap
_audit_creation_method SHELXL-97
_cell_angle_alpha 90.00
_cell_angle_beta 90.9160(10)
_cell_angle_gamma 90.00
_cell_formula_units_Z 4
_cell_length_a 8.6703(2)
_cell_length_b 7.8597(2)
_cell_length_c 21.5279(2)
_cell_measurement_reflns_used 80
_cell_measurement_temperature 293(2)
_cell_measurement_theta_max 25.00
_cell_measurement_theta_min 1.89
_cell_volume 1466.85(5)
_computing_cell_refinement SMART
_computing_data_collection 'SMART (Siemens, 1996)'
_computing_data_reduction 'SAINT (Siemens, 1994)'
_computing_molecular_graphics SHELXTL
_computing_publication_material SHELXTL
_computing_structure_refinement SHELXTL
_computing_structure_solution 'SHELXTL (Siemens, 1994)'
_diffrn_ambient_temperature 293(2)
_diffrn_measured_fraction_theta_full 0.991
_diffrn_measured_fraction_theta_max 0.991
_diffrn_measurement_device_type 'Siemens SMART CCD area-detector'
_diffrn_measurement_method '\f and \w'
_diffrn_radiation_monochromator graphite
_diffrn_radiation_source 'fine-focus sealed tube'
_diffrn_radiation_type MoK\a
_diffrn_radiation_wavelength 0.71073
_diffrn_reflns_av_R_equivalents 0.0240
_diffrn_reflns_av_sigmaI/netI 0.0318
_diffrn_reflns_limit_h_max 10
_diffrn_reflns_limit_h_min -9
_diffrn_reflns_limit_k_max 7
_diffrn_reflns_limit_k_min -9
_diffrn_reflns_limit_l_max 25
_diffrn_reflns_limit_l_min -20
_diffrn_reflns_number 5179
_diffrn_reflns_theta_full 25.00
_diffrn_reflns_theta_max 25.00
_diffrn_reflns_theta_min 1.89
_diffrn_standards_decay_% none
_diffrn_standards_interval_count none
_diffrn_standards_interval_time none
_diffrn_standards_number none
_exptl_absorpt_coefficient_mu 1.524
_exptl_absorpt_correction_T_max 0.913
_exptl_absorpt_correction_T_min 0.682
_exptl_absorpt_correction_type empirical
_exptl_absorpt_process_details '(SADABS; Sheldrick, 1996)'
_exptl_crystal_colour blue
_exptl_crystal_density_diffrn 1.801
_exptl_crystal_density_method 'not measured'
_exptl_crystal_description block
_exptl_crystal_F_000 804
_exptl_crystal_size_max .58
_exptl_crystal_size_mid .26
_exptl_crystal_size_min .06
_refine_diff_density_max 0.427
_refine_diff_density_min -0.522
_refine_ls_extinction_method none
_refine_ls_goodness_of_fit_ref 1.079
_refine_ls_hydrogen_treatment constr
_refine_ls_matrix_type full
_refine_ls_number_parameters 235
_refine_ls_number_reflns 2560
_refine_ls_number_restraints 0
_refine_ls_restrained_S_all 1.079
_refine_ls_R_factor_gt 0.0384
_refine_ls_shift/su_max <0.001
_refine_ls_shift/su_mean 0.000
_refine_ls_structure_factor_coef Fsqd
_refine_ls_weighting_details 'calc w = 1/[\s^2^(Fo^2^)+(0.0483P)^2^+1.9946P] where P = (Fo^2^+2Fc^2^)/3'
_refine_ls_weighting_scheme calc
_refine_ls_wR_factor_gt 0.0961
_refine_ls_wR_factor_ref 0.1056
_reflns_number_gt 2127
_reflns_number_total 2560
_reflns_threshold_expression I>2\s(I)
_cod_data_source_file ob6231.cif
_cod_data_source_block I
_cod_original_sg_symbol_H-M 'P 21/n'
_cod_database_code 2202128
_cod_database_fobs_code 2202128

loop_
_symmetry_equiv_pos_as_xyz
'x, y, z'
'x+1/2, -y+1/2, z+1/2'
'-x, -y, -z'
'-x-1/2, y-1/2, -z-1/2'

loop_
_atom_site_label
_atom_site_fract_x
_atom_site_fract_y
_atom_site_fract_z
_atom_site_U_iso_or_equiv
_atom_site_adp_type
_atom_site_calc_flag
_atom_site_refinement_flags
_atom_site_occupancy
_atom_site_disorder_assembly
_atom_site_disorder_group
_atom_site_type_symbol
Cu 0.22423(5) 0.43152(5) -0.034154(19) 0.03421(17) Uani d . 1 . . Cu
O1 0.3815(3) 0.3674(3) 0.02713(11) 0.0408(6) Uani d . 1 . . O
N2 0.1386(3) 0.9050(4) 0.05854(14) 0.0390(7) Uani d . 1 . . N
H2A 0.0825 0.9941 0.0529 0.047 Uiso calc R 1 . . H
N4 0.2592(3) 0.2062(4) -0.07521(14) 0.0370(7) Uani d . 1 . . N
O2 0.5312(3) 0.4680(3) 0.10408(12) 0.0502(7) Uani d . 1 . . O
N1 0.2074(3) 0.6347(4) 0.02113(13) 0.0326(6) Uani d . 1 . . N
N3 0.0901(3) 0.4664(4) -0.11428(13) 0.0353(7) Uani d . 1 . . N
O3 0.2549(4) 1.0384(4) 0.13973(13) 0.0559(8) Uani d . 1 . . O
C7 0.3429(5) 0.0775(5) -0.0530(2) 0.0448(9) Uani d . 1 . . C
H7A 0.3925 0.0898 -0.0147 0.054 Uiso calc R 1 . . H
C6 0.1874(4) 0.1869(5) -0.13119(16) 0.0353(8) Uani d . 1 . . C
O4 -0.0025(3) 0.7776(4) -0.01688(13) 0.0604(9) Uani d . 1 . . O
C2 0.3174(4) 0.6363(5) 0.06778(15) 0.0324(7) Uani d . 1 . . C
C3 0.3390(4) 0.7599(5) 0.10965(16) 0.0375(8) Uani d . 1 . . C
H3A 0.4138 0.7476 0.1408 0.045 Uiso calc R 1 . . H
C4 0.2468(4) 0.9118(5) 0.10664(15) 0.0374(8) Uani d . 1 . . C
C17 0.0965(4) 0.3280(4) -0.15231(15) 0.0337(8) Uani d . 1 . . C
C1 0.4198(4) 0.4781(5) 0.06788(16) 0.0364(8) Uani d . 1 . . C
C5 0.1115(4) 0.7706(5) 0.01878(16) 0.0388(9) Uani d . 1 . . C
C10 0.1974(5) 0.0377(5) -0.16661(18) 0.0432(9) Uani d . 1 . . C
C16 0.0050(4) 0.5973(5) -0.13386(18) 0.0430(9) Uani d . 1 . . C
H16A -0.0010 0.6933 -0.1088 0.052 Uiso calc R 1 . . H
C15 -0.0762(5) 0.5964(5) -0.19078(18) 0.0496(10) Uani d . 1 . . C
H15A -0.1340 0.6909 -0.2027 0.059 Uiso calc R 1 . . H
C13 0.0165(4) 0.3164(5) -0.20972(16) 0.0392(8) Uani d . 1 . . C
C11 0.1159(5) 0.0301(6) -0.22480(19) 0.0516(11) Uani d . 1 . . C
H11A 0.1225 -0.0673 -0.2491 0.062 Uiso calc R 1 . . H
C9 0.2867(5) -0.0958(5) -0.1410(2) 0.0509(10) Uani d . 1 . . C
H9A 0.2961 -0.1980 -0.1624 0.061 Uiso calc R 1 . . H
C14 -0.0708(5) 0.4584(5) -0.22854(18) 0.0490(10) Uani d . 1 . . C
H14A -0.1242 0.4578 -0.2664 0.059 Uiso calc R 1 . . H
C12 0.0295(5) 0.1624(6) -0.24490(18) 0.0503(10) Uani d . 1 . . C
H12A -0.0232 0.1535 -0.2827 0.060 Uiso calc R 1 . . H
C8 0.3591(5) -0.0748(5) -0.0851(2) 0.0539(11) Uani d . 1 . . C
H8A 0.4191 -0.1619 -0.0683 0.065 Uiso calc R 1 . . H

loop_
_atom_site_aniso_label
_atom_site_aniso_U_11
_atom_site_aniso_U_22
_atom_site_aniso_U_33
_atom_site_aniso_U_12
_atom_site_aniso_U_13
_atom_site_aniso_U_23
Cu 0.0353(3) 0.0364(3) 0.0306(3) 0.00821(18) -0.00960(17) -0.00646(19)
O1 0.0507(15) 0.0358(13) 0.0353(13) 0.0091(12) -0.0158(11) -0.0044(12)
N2 0.0365(16) 0.0432(18) 0.0370(16) 0.0151(13) -0.0099(13) -0.0123(14)
N4 0.0390(16) 0.0342(16) 0.0376(16) 0.0037(13) -0.0060(13) -0.0025(13)
O2 0.0602(18) 0.0445(16) 0.0448(15) 0.0150(13) -0.0289(13) -0.0024(13)
N1 0.0291(14) 0.0384(16) 0.0300(15) 0.0061(13) -0.0080(11) -0.0069(13)
N3 0.0381(16) 0.0356(16) 0.0320(15) 0.0037(13) -0.0042(12) -0.0029(13)
O3 0.070(2) 0.0505(17) 0.0462(16) 0.0142(14) -0.0250(14) -0.0216(14)
C7 0.051(2) 0.0327(19) 0.050(2) 0.0062(17) -0.0097(18) 0.0006(18)
C6 0.0330(18) 0.039(2) 0.0336(18) -0.0034(15) 0.0004(15) -0.0045(16)
O4 0.0473(16) 0.072(2) 0.0613(18) 0.0302(15) -0.0312(14) -0.0330(16)
C2 0.0347(18) 0.0346(18) 0.0279(17) 0.0017(15) -0.0028(14) 0.0001(15)
C3 0.041(2) 0.042(2) 0.0289(18) 0.0067(16) -0.0143(15) -0.0004(16)
C4 0.042(2) 0.045(2) 0.0249(17) 0.0051(17) -0.0077(14) -0.0036(16)
C17 0.0328(18) 0.040(2) 0.0286(17) -0.0030(15) 0.0007(14) -0.0033(15)
C1 0.042(2) 0.0357(19) 0.0311(18) 0.0049(16) -0.0069(15) 0.0025(16)
C5 0.0342(19) 0.047(2) 0.0350(19) 0.0086(16) -0.0061(15) -0.0130(17)
C10 0.046(2) 0.042(2) 0.041(2) -0.0050(17) 0.0068(17) -0.0108(18)
C16 0.047(2) 0.043(2) 0.039(2) 0.0083(17) -0.0096(17) -0.0026(17)
C15 0.059(3) 0.049(2) 0.040(2) 0.011(2) -0.0126(18) 0.0042(19)
C13 0.040(2) 0.049(2) 0.0285(18) -0.0080(17) -0.0037(15) -0.0018(16)
C11 0.060(3) 0.052(3) 0.043(2) -0.008(2) 0.0028(19) -0.018(2)
C9 0.056(3) 0.034(2) 0.063(3) 0.0011(18) 0.006(2) -0.0127(19)
C14 0.053(2) 0.063(3) 0.0310(19) -0.001(2) -0.0146(17) 0.0037(19)
C12 0.057(2) 0.062(3) 0.032(2) -0.015(2) -0.0034(18) -0.0091(19)
C8 0.057(3) 0.035(2) 0.069(3) 0.0102(19) -0.007(2) -0.002(2)

loop_
_atom_type_symbol
_atom_type_description
_atom_type_scat_dispersion_real
_atom_type_scat_dispersion_imag
_atom_type_scat_source
C C 0.0033 0.0016 'International Tables Vol C Tables 4.2.6.8 and 6.1.1.4'
H H 0.0000 0.0000 'International Tables Vol C Tables 4.2.6.8 and 6.1.1.4'
N N 0.0061 0.0033 'International Tables Vol C Tables 4.2.6.8 and 6.1.1.4'
O O 0.0106 0.0060 'International Tables Vol C Tables 4.2.6.8 and 6.1.1.4'
Cu Cu 0.3201 1.2651 'International Tables Vol C Tables 4.2.6.8 and 6.1.1.4'

loop_
_geom_angle_atom_site_label_1
_geom_angle_atom_site_label_2
_geom_angle_atom_site_label_3
_geom_angle
_geom_angle_publ_flag
O1 Cu N1 81.97(10) yes
O1 Cu N4 87.76(11) yes
N1 Cu N4 168.99(12) yes
O1 Cu N3 165.97(11) yes
N1 Cu N3 110.06(11) yes
N4 Cu N3 80.65(11) yes
C1 O1 Cu 117.4(2) ?
C5 N2 C4 126.9(3) ?
C5 N2 H2A 116.6 ?
C4 N2 H2A 116.6 ?
C7 N4 C6 118.3(3) ?
C7 N4 Cu 126.9(3) ?
C6 N4 Cu 114.9(2) ?
C5 N1 C2 116.0(3) ?
C5 N1 Cu 131.2(2) ?
C2 N1 Cu 112.7(2) ?
C16 N3 C17 117.0(3) ?
C16 N3 Cu 131.6(2) ?
C17 N3 Cu 111.4(2) ?
N4 C7 C8 122.4(4) ?
N4 C7 H7A 118.8 ?
C8 C7 H7A 118.8 ?
N4 C6 C10 123.1(3) ?
N4 C6 C17 116.0(3) ?
C10 C6 C17 120.9(3) ?
C3 C2 N1 126.1(3) ?
C3 C2 C1 121.0(3) ?
N1 C2 C1 113.0(3) ?
C2 C3 C4 120.1(3) ?
C2 C3 H3A 120.0 ?
C4 C3 H3A 120.0 ?
O3 C4 N2 119.8(3) ?
O3 C4 C3 128.5(3) ?
N2 C4 C3 111.7(3) ?
N3 C17 C13 123.6(3) ?
N3 C17 C6 117.1(3) ?
C13 C17 C6 119.3(3) ?
O2 C1 O1 125.6(3) ?
O2 C1 C2 120.2(3) ?
O1 C1 C2 114.1(3) ?
O4 C5 N1 122.7(3) ?
O4 C5 N2 118.4(3) ?
N1 C5 N2 118.9(3) ?
C6 C10 C9 116.6(4) ?
C6 C10 C11 118.5(4) ?
C9 C10 C11 124.8(4) ?
N3 C16 C15 122.7(4) ?
N3 C16 H16A 118.6 ?
C15 C16 H16A 118.6 ?
C14 C15 C16 120.4(4) ?
C14 C15 H15A 119.8 ?
C16 C15 H15A 119.8 ?
C14 C13 C17 117.2(3) ?
C14 C13 C12 124.4(3) ?
C17 C13 C12 118.4(4) ?
C12 C11 C10 120.9(4) ?
C12 C11 H11A 119.6 ?
C10 C11 H11A 119.6 ?
C8 C9 C10 119.9(4) ?
C8 C9 H9A 120.1 ?
C10 C9 H9A 120.1 ?
C15 C14 C13 119.1(3) ?
C15 C14 H14A 120.5 ?
C13 C14 H14A 120.5 ?
C11 C12 C13 122.0(4) ?
C11 C12 H12A 119.0 ?
C13 C12 H12A 119.0 ?
C9 C8 C7 119.7(4) ?
C9 C8 H8A 120.1 ?
C7 C8 H8A 120.1 ?

loop_
_geom_bond_atom_site_label_1
_geom_bond_atom_site_label_2
_geom_bond_site_symmetry_2
_geom_bond_distance
_geom_bond_publ_flag
Cu O1 . 1.949(2) yes
Cu N1 . 1.998(3) yes
Cu N4 . 2.004(3) yes
Cu N3 . 2.083(3) yes
O1 C1 . 1.276(4) ?
N2 C5 . 1.377(4) ?
N2 C4 . 1.387(4) ?
N2 H2A . 0.8600 ?
N4 C7 . 1.329(5) ?
N4 C6 . 1.356(4) ?
O2 C1 . 1.234(4) ?
N1 C5 . 1.354(4) ?
N1 C2 . 1.374(4) ?
N3 C16 . 1.331(5) ?
N3 C17 . 1.363(4) ?
O3 C4 . 1.225(4) ?
C7 C8 . 1.389(5) ?
C7 H7A . 0.9300 ?
C6 C10 . 1.402(5) ?
C6 C17 . 1.431(5) ?
O4 C5 . 1.243(4) ?
C2 C3 . 1.336(5) ?
C2 C1 . 1.528(5) ?
C3 C4 . 1.438(5) ?
C3 H3A . 0.9300 ?
C17 C13 . 1.410(5) ?
C10 C9 . 1.411(6) ?
C10 C11 . 1.430(6) ?
C16 C15 . 1.403(5) ?
C16 H16A . 0.9300 ?
C15 C14 . 1.356(6) ?
C15 H15A . 0.9300 ?
C13 C14 . 1.405(6) ?
C13 C12 . 1.433(6) ?
C11 C12 . 1.349(6) ?
C11 H11A . 0.9300 ?
C9 C8 . 1.360(6) ?
C9 H9A . 0.9300 ?
C14 H14A . 0.9300 ?
C12 H12A . 0.9300 ?
C8 H8A . 0.9300 ?

loop_
_geom_hbond_atom_site_label_D
_geom_hbond_atom_site_label_H
_geom_hbond_atom_site_label_A
_geom_hbond_site_symmetry_A
_geom_hbond_distance_DH
_geom_hbond_distance_HA
_geom_hbond_distance_DA
_geom_hbond_angle_DHA
_geom_hbond_publ_flag
N2 H2A O4 3_575 0.86 2.07 2.895(4) 161 yes
